data_7221689
loop_
_publ_author_name
'Lee, Jae Hwa'
'Kim, Tae Kyung'
'Suh, Myunghyun Paik'
'Moon, Hoi Ri'

_publ_section_title
;
 Solvent-induced single-crystal to single-crystal transformation of a
 Zn4O-containing doubly interpenetrated metal--organic framework with a
 pcu net
;
_journal_issue 46
_journal_name_full CrystEngComm
_journal_page_first 8807
_journal_paper_doi 10.1039/C5CE01074H
_journal_volume 17
_journal_year 2015
_chemical_compound_source 'Zinc nitrate hexahydrate, bis(4-carboxyphenyl)-N-methylamine'
_chemical_formula_moiety '2 (C90 H66 N6 O26 Zn8), 31 (C6 H6)'
_chemical_formula_sum 'C366 H318 N12 O52 Zn16'
_chemical_formula_weight 6762.24
_chemical_name_common Zn4OCPMA_benzene
_chemical_name_systematic
; 
 ? 
;
_space_group_IT_number 155
_symmetry_cell_setting trigonal
_symmetry_space_group_name_Hall 'R 3 2"'
_symmetry_space_group_name_H-M 'R 3 2 :H'
_atom_sites_solution_hydrogens geom
_atom_sites_solution_primary direct
_atom_sites_solution_secondary difmap
_audit_creation_method SHELXL-97
_audit_update_record
;
2015-07-25 deposited with the CCDC.
2015-07-30 downloaded from the CCDC.
;
_cell_angle_alpha 90.00
_cell_angle_beta 90.00
_cell_angle_gamma 120.00
_cell_formula_units_Z 3
_cell_length_a 19.168(3)
_cell_length_b 19.168(3)
_cell_length_c 67.695(13)
_cell_measurement_reflns_used 99958
_cell_measurement_temperature 100(2)
_cell_measurement_theta_max 31.601
_cell_measurement_theta_min 1.244
_cell_volume 21540(6)
_computing_cell_refinement HKL3000
_computing_data_collection 'PAL ADSC Quantum-210 ADX Program'
_computing_data_reduction HKL3000
_computing_molecular_graphics 'MS modeling'
_computing_publication_material WinGX
_computing_structure_refinement 'Bruker SHELXTL-XL'
_computing_structure_solution 'Bruker SHELXTL-XS'
_diffrn_ambient_temperature 100(2)
_diffrn_measured_fraction_theta_full 0.998
_diffrn_measured_fraction_theta_max 0.998
_diffrn_measurement_device_type 'ADSC Q210 CCD area detector'
_diffrn_measurement_method 'omega scan'
_diffrn_radiation_monochromator 'Si(111) double crystal monochromator'
_diffrn_radiation_source 'PLSII 2D bending magnet'
_diffrn_radiation_type synchrotron
_diffrn_radiation_wavelength 0.70001
_diffrn_reflns_av_R_equivalents 0.0374
_diffrn_reflns_av_sigmaI/netI 0.0312
_diffrn_reflns_limit_h_max 23
_diffrn_reflns_limit_h_min -23
_diffrn_reflns_limit_k_max 23
_diffrn_reflns_limit_k_min -23
_diffrn_reflns_limit_l_max 81
_diffrn_reflns_limit_l_min -81
_diffrn_reflns_number 48637
_diffrn_reflns_theta_full 25.00
_diffrn_reflns_theta_max 25.00
_diffrn_reflns_theta_min 1.24
_exptl_absorpt_coefficient_mu 1.337
_exptl_absorpt_correction_T_max 0.8246
_exptl_absorpt_correction_T_min 0.7575
_exptl_absorpt_correction_type multi-scan
_exptl_absorpt_process_details 'HKL3000 Scalepack'
_exptl_crystal_colour Yellow
_exptl_crystal_density_diffrn 1.564
_exptl_crystal_density_method 'not measured'
_exptl_crystal_description 'Length, width, and breadth roughly equal'
_exptl_crystal_F_000 10482
_exptl_crystal_recrystallization_method 'Solvothermal synthesis'
_exptl_crystal_size_max 0.22
_exptl_crystal_size_mid 0.18
_exptl_crystal_size_min 0.15
_platon_squeeze_details
;
 The contribution of some 3520 electrons were removed by the SQUEEZE process. In space group R32, this then implies that the some 3520/18 = 195.6 of the removed electrons would be associated with the asymmetric unit and hence that 195.6/42 = 4.66 molecules of benzene would be associated with the asymmetric unit. As the value of Z is 3 and a Zn~16~ formula unit has 6 asymmetric units, this would then imply that the contribution of some 28 molecules of DMF were removed from the formula unit by the SQUEEZE process. It is also noted that the present asymmetric unit does contain the contributions of Zn~2.67~ and half of a benzene molecule. Thus a Zn~16~ formulation would have an additional 3 benzene molecules already present. Therefore, the formulation appear as [Zn~4~O(CPMA)~3~]~4~ 31benezene.
;
_refine_diff_density_max 0.429
_refine_diff_density_min -0.498
_refine_diff_density_rms 0.076
_refine_ls_abs_structure_details 'Flack H D (1983), Acta Cryst. A39, 876-881'
_refine_ls_abs_structure_Flack 0.23(2)
_refine_ls_extinction_coef 0.00028(6)
_refine_ls_extinction_expression Fc^*^=kFc[1+0.001xFc^2^\l^3^/sin(2\q)]^-1/4^
_refine_ls_extinction_method SHELXL
_refine_ls_goodness_of_fit_ref 1.056
_refine_ls_hydrogen_treatment constr
_refine_ls_matrix_type full
_refine_ls_number_parameters 385
_refine_ls_number_reflns 8835
_refine_ls_number_restraints 30
_refine_ls_restrained_S_all 1.057
_refine_ls_R_factor_all 0.0685
_refine_ls_R_factor_gt 0.0563
_refine_ls_shift/su_max 0.003
_refine_ls_shift/su_mean 0.000
_refine_ls_structure_factor_coef Fsqd
_refine_ls_weighting_details 'calc w=1/[\s^2^(Fo^2^)+(0.1194P)^2^+0.0000P] where P=(Fo^2^+2Fc^2^)/3'
_refine_ls_weighting_scheme calc
_refine_ls_wR_factor_gt 0.1711
_refine_ls_wR_factor_ref 0.1783
_reflns_number_gt 6125
_reflns_number_total 8835
_reflns_threshold_expression >2sigma(I)
_cod_data_source_file c5ce01074h2.cif
_cod_data_source_block zn4ocpma_bz_r32_sqd
_cod_depositor_comments
;
The following automatic conversions were performed:

'_symmetry_cell_setting' value 'Trigonal' changed to 'trigonal'
according to
/usr/data/users/saulius/crontab/automatic-downloads/rss-feeds/RSC/lib/dictionaries/cif_core.dic
dictionary named 'cif_core.dic' version 2.4.2 from 2011-04-26.

Automatic conversion script
Id: cif_fix_values 3271 2015-04-21 07:52:19Z andrius 

 Adding full bibliography for 7221688--7221691.cif.
;
_cod_original_sg_symbol_H-M 'R 3 2'
_cod_database_code 7221689
_platon_squeeze_void_probe_radius 1.20

loop_
_symmetry_equiv_pos_as_xyz
'x, y, z'
'-y, x-y, z'
'-x+y, -x, z'
'y, x, -z'
'-x, -x+y, -z'
'x-y, -y, -z'
'x+2/3, y+1/3, z+1/3'
'-y+2/3, x-y+1/3, z+1/3'
'-x+y+2/3, -x+1/3, z+1/3'
'y+2/3, x+1/3, -z+1/3'
'-x+2/3, -x+y+1/3, -z+1/3'
'x-y+2/3, -y+1/3, -z+1/3'
'x+1/3, y+2/3, z+2/3'
'-y+1/3, x-y+2/3, z+2/3'
'-x+y+1/3, -x+2/3, z+2/3'
'y+1/3, x+2/3, -z+2/3'
'-x+1/3, -x+y+2/3, -z+2/3'
'x-y+1/3, -y+2/3, -z+2/3'

loop_
_atom_site_label
_atom_site_type_symbol
_atom_site_fract_x
_atom_site_fract_y
_atom_site_fract_z
_atom_site_U_iso_or_equiv
_atom_site_adp_type
_atom_site_occupancy
_atom_site_symmetry_multiplicity
_atom_site_calc_flag
_atom_site_refinement_flags
Zn1 Zn 0.3333 0.6667 0.293476(14) 0.1044(4) Uani 1 3 d S
Zn2 Zn 0.35649(5) 0.58519(4) 0.331705(7) 0.1022(3) Uani 1 1 d .
Zn3 Zn 0.0000 0.0000 0.188452(14) 0.0915(3) Uani 1 3 d S
Zn4 Zn 0.10308(3) 0.08677(3) 0.150758(7) 0.07508(19) Uani 1 1 d .
O1 O 0.3333 0.6667 0.32189(9) 0.0989(18) Uani 1 3 d S
O2 O 0.0000 0.0000 0.15984(7) 0.0721(12) Uani 1 3 d S
O3 O 0.3376(3) 0.5749(3) 0.28323(5) 0.1158(13) Uani 1 1 d .
O4 O 0.3818(3) 0.5369(3) 0.30995(5) 0.1116(13) Uani 1 1 d .
O5 O 0.1034(3) 0.0805(3) 0.19820(5) 0.1170(13) Uani 1 1 d .
O6 O 0.1811(2) 0.1436(2) 0.17224(5) 0.0849(9) Uani 1 1 d .
O7 O 0.1530(2) 0.0442(2) 0.13365(5) 0.0853(9) Uani 1 1 d .
O8 O 0.0763(3) -0.0897(2) 0.13615(6) 0.1047(12) Uani 1 1 d .
O9 O 0.5169(3) 0.2195(4) 0.01581(5) 0.1238(16) Uani 1 1 d .
O10 O 0.6021(4) 0.1698(3) 0.01412(9) 0.153(2) Uani 1 1 d .
N1 N 0.4225(6) 0.3247(6) 0.24347(12) 0.227(6) Uani 1 1 d .
N2 N 0.3544(4) -0.0617(4) 0.08044(11) 0.146(2) Uani 1 1 d .
C1 C 0.3663(4) 0.5351(5) 0.29190(10) 0.113(2) Uani 1 1 d .
C2 C 0.3802(3) 0.4767(3) 0.27933(5) 0.126(3) Uani 1 1 d G
C3 C 0.4218(4) 0.4405(4) 0.28684(5) 0.173(4) Uani 1 1 d G
H3 H 0.4412 0.4510 0.3000 0.207 Uiso 1 1 calc R
C4 C 0.4351(4) 0.3889(4) 0.27505(7) 0.198(6) Uani 1 1 d G
H4 H 0.4636 0.3642 0.2802 0.238 Uiso 1 1 calc R
C5 C 0.4068(3) 0.3735(3) 0.25573(7) 0.136(3) Uani 1 1 d G
C6 C 0.3651(3) 0.4097(3) 0.24821(5) 0.133(3) Uani 1 1 d G
H6 H 0.3457 0.3992 0.2350 0.160 Uiso 1 1 calc R
C7 C 0.3518(3) 0.4613(3) 0.26001(5) 0.0999(17) Uani 1 1 d G
H7 H 0.3233 0.4860 0.2549 0.120 Uiso 1 1 calc R
C8 C 0.4915(8) 0.3129(8) 0.24605(17) 0.271(9) Uani 1 1 d .
H8A H 0.5414 0.3641 0.2440 0.407 Uiso 1 1 calc R
H8B H 0.4884 0.2732 0.2364 0.407 Uiso 1 1 calc R
H8C H 0.4910 0.2934 0.2595 0.407 Uiso 1 1 calc R
C9 C 0.1700(4) 0.1296(4) 0.19015(7) 0.0947(16) Uani 1 1 d .
C10 C 0.2370(4) 0.1825(4) 0.20342(8) 0.1056(18) Uani 1 1 d .
C11 C 0.3129(4) 0.2305(4) 0.19696(9) 0.1015(18) Uani 1 1 d .
H11 H 0.3243 0.2301 0.1833 0.122 Uiso 1 1 calc R
C12 C 0.3750(4) 0.2804(5) 0.20964(10) 0.125(3) Uani 1 1 d .
H12 H 0.4272 0.3166 0.2046 0.150 Uiso 1 1 calc R
C13 C 0.3598(6) 0.2765(7) 0.22920(13) 0.150(4) Uani 1 1 d .
C14 C 0.2814(7) 0.2281(7) 0.23613(11) 0.182(5) Uani 1 1 d .
H14 H 0.2683 0.2294 0.2496 0.218 Uiso 1 1 calc R
C15 C 0.2255(5) 0.1799(7) 0.22317(9) 0.177(4) Uani 1 1 d .
H15 H 0.1742 0.1412 0.2282 0.212 Uiso 1 1 calc R
C16 C 0.1370(3) -0.0272(3) 0.12984(7) 0.0780(12) Uani 1 1 d .
C17 C 0.1980(2) -0.0346(2) 0.11725(7) 0.1044(17) Uani 1 1 d G
C18 C 0.1802(3) -0.11066(19) 0.11083(9) 0.185(5) Uani 1 1 d G
H18 H 0.1317 -0.1569 0.1149 0.222 Uiso 1 1 calc R
C19 C 0.2334(3) -0.1190(2) 0.09844(9) 0.185(5) Uani 1 1 d G
H19 H 0.2213 -0.1709 0.0941 0.222 Uiso 1 1 calc R
C20 C 0.3044(3) -0.0513(3) 0.09247(8) 0.132(3) Uani 1 1 d G
C21 C 0.3222(2) 0.0247(2) 0.09889(7) 0.123(2) Uani 1 1 d G
H21 H 0.3707 0.0710 0.0948 0.147 Uiso 1 1 calc R
C22 C 0.2689(2) 0.03305(18) 0.11128(6) 0.1070(19) Uani 1 1 d G
H22 H 0.2811 0.0850 0.1157 0.128 Uiso 1 1 calc R
C23 C 0.3517(7) -0.1384(6) 0.0804(2) 0.261(8) Uani 1 1 d .
H23A H 0.3147 -0.1730 0.0907 0.392 Uiso 1 1 calc R
H23B H 0.4057 -0.1299 0.0829 0.392 Uiso 1 1 calc R
H23C H 0.3328 -0.1642 0.0675 0.392 Uiso 1 1 calc R
C24 C 0.5414(6) 0.1706(5) 0.02071(12) 0.135(3) Uani 1 1 d .
C25 C 0.4942(3) 0.1123(3) 0.03682(7) 0.134(3) Uani 1 1 d G
C26 C 0.5224(3) 0.0650(4) 0.04524(9) 0.174(4) Uani 1 1 d G
H26 H 0.5727 0.0713 0.0412 0.209 Uiso 1 1 calc R
C27 C 0.4771(3) 0.0084(3) 0.05957(9) 0.181(5) Uani 1 1 d G
H27 H 0.4964 -0.0240 0.0653 0.217 Uiso 1 1 calc R
C28 C 0.4035(3) -0.0009(3) 0.06550(7) 0.133(3) Uani 1 1 d G
C29 C 0.3752(2) 0.0464(3) 0.05708(7) 0.143(3) Uani 1 1 d G
H29 H 0.3249 0.0401 0.0611 0.172 Uiso 1 1 calc R
C30 C 0.4206(3) 0.1031(3) 0.04274(7) 0.141(3) Uani 1 1 d G
H30 H 0.4013 0.1354 0.0370 0.169 Uiso 1 1 calc R
C1B C 0.2045(12) 0.2045(12) 0.0000 0.371(14) Uani 1 2 d SDU
H1B H 0.1549 0.1549 0.0000 0.446 Uiso 1 2 calc SR
C2B C 0.2706(10) 0.2058(9) 0.0092(2) 0.317(10) Uani 1 1 d DU
H2B H 0.2659 0.1583 0.0150 0.381 Uiso 1 1 calc R
C3B C 0.3442(11) 0.2792(10) 0.0098(3) 0.427(17) Uani 1 1 d DU
H3B H 0.3901 0.2838 0.0164 0.512 Uiso 1 1 calc R
C4B C 0.3464(10) 0.3464(10) 0.0000 0.345(12) Uani 1 2 d SDU
H4B H 0.3960 0.3960 0.0000 0.414 Uiso 1 2 calc SR

loop_
_atom_site_aniso_label
_atom_site_aniso_U_11
_atom_site_aniso_U_22
_atom_site_aniso_U_33
_atom_site_aniso_U_23
_atom_site_aniso_U_13
_atom_site_aniso_U_12
Zn1 0.1284(6) 0.1284(6) 0.0564(5) 0.000 0.000 0.0642(3)
Zn2 0.1327(5) 0.1204(5) 0.0566(3) 0.0047(3) 0.0187(3) 0.0656(4)
Zn3 0.1048(5) 0.1048(5) 0.0647(5) 0.000 0.000 0.0524(2)
Zn4 0.0827(3) 0.0773(3) 0.0630(3) -0.0001(2) -0.0084(2) 0.0384(3)
O1 0.114(3) 0.114(3) 0.068(3) 0.000 0.000 0.0572(14)
O2 0.0770(18) 0.0770(18) 0.062(3) 0.000 0.000 0.0385(9)
O3 0.113(3) 0.170(4) 0.072(2) -0.019(2) -0.002(2) 0.077(3)
O4 0.147(4) 0.137(3) 0.065(2) -0.017(2) -0.004(2) 0.082(3)
O5 0.117(3) 0.144(4) 0.0676(19) -0.012(2) 0.002(2) 0.048(3)
O6 0.092(2) 0.099(2) 0.070(2) -0.0119(16) -0.0169(16) 0.0522(19)
O7 0.096(2) 0.078(2) 0.0666(18) -0.0011(15) 0.0133(16) 0.0319(17)
O8 0.104(3) 0.073(2) 0.134(3) 0.012(2) 0.050(2) 0.042(2)
O9 0.125(3) 0.195(5) 0.064(2) 0.027(2) 0.013(2) 0.089(3)
O10 0.168(5) 0.144(4) 0.174(5) 0.044(4) 0.097(4) 0.098(4)
N1 0.228(9) 0.358(15) 0.188(8) -0.205(10) -0.124(7) 0.218(10)
N2 0.178(6) 0.122(4) 0.165(5) 0.034(4) 0.084(5) 0.095(4)
C1 0.102(4) 0.141(6) 0.088(4) -0.038(4) 0.010(3) 0.054(4)
C2 0.113(5) 0.192(7) 0.091(4) -0.062(4) -0.020(3) 0.089(5)
C3 0.210(9) 0.261(11) 0.103(5) -0.101(6) -0.076(6) 0.160(9)
C4 0.223(10) 0.271(13) 0.185(9) -0.151(9) -0.131(8) 0.187(10)
C5 0.121(5) 0.221(8) 0.100(4) -0.079(5) -0.047(4) 0.111(6)
C6 0.085(4) 0.190(8) 0.100(5) -0.065(5) -0.004(3) 0.050(5)
C7 0.092(4) 0.136(5) 0.068(3) -0.009(3) -0.005(3) 0.054(3)
C8 0.278(14) 0.42(2) 0.242(12) -0.232(13) -0.201(11) 0.274(15)
C9 0.100(4) 0.134(5) 0.058(3) -0.022(3) -0.008(2) 0.065(4)
C10 0.118(5) 0.143(5) 0.072(3) -0.042(3) -0.023(3) 0.078(4)
C11 0.096(4) 0.127(5) 0.090(3) -0.046(3) -0.033(3) 0.062(4)
C12 0.126(5) 0.177(7) 0.104(5) -0.071(5) -0.051(4) 0.101(5)
C13 0.156(7) 0.220(10) 0.126(6) -0.092(7) -0.065(6) 0.133(8)
C14 0.182(9) 0.213(10) 0.074(4) -0.039(5) -0.016(5) 0.041(8)
C15 0.142(6) 0.316(14) 0.064(3) -0.008(6) -0.001(4) 0.108(8)
C16 0.085(3) 0.091(4) 0.062(2) 0.016(2) 0.024(2) 0.047(3)
C17 0.105(4) 0.103(4) 0.105(4) 0.010(3) 0.038(3) 0.052(3)
C18 0.118(5) 0.073(4) 0.334(13) -0.004(6) 0.110(7) 0.026(4)
C19 0.140(7) 0.104(5) 0.277(12) -0.013(6) 0.097(8) 0.036(5)
C20 0.156(6) 0.099(5) 0.137(6) 0.030(4) 0.078(5) 0.061(4)
C21 0.126(5) 0.106(5) 0.125(5) 0.027(4) 0.058(4) 0.049(4)
C22 0.115(4) 0.106(4) 0.109(4) 0.040(3) 0.047(3) 0.061(4)
C23 0.223(12) 0.119(7) 0.45(2) 0.056(9) 0.196(13) 0.093(8)
C24 0.178(7) 0.123(6) 0.113(5) 0.035(4) 0.065(5) 0.082(6)
C25 0.156(6) 0.153(6) 0.130(5) 0.053(5) 0.080(5) 0.104(6)
C26 0.163(8) 0.174(8) 0.212(8) 0.089(7) 0.102(7) 0.103(7)
C27 0.169(8) 0.158(7) 0.250(11) 0.100(7) 0.109(8) 0.107(7)
C28 0.165(6) 0.120(5) 0.139(6) 0.043(4) 0.095(5) 0.090(5)
C29 0.145(6) 0.204(9) 0.106(5) 0.034(5) 0.054(5) 0.107(7)
C30 0.116(5) 0.226(9) 0.085(4) 0.004(5) 0.022(3) 0.088(6)
C1B 0.372(14) 0.372(14) 0.374(17) -0.001(7) 0.001(7) 0.188(10)
C2B 0.315(13) 0.316(13) 0.296(12) 0.005(9) 0.012(9) 0.140(9)
C3B 0.429(19) 0.437(19) 0.426(19) 0.004(10) -0.010(10) 0.226(12)
C4B 0.345(12) 0.345(12) 0.333(15) -0.017(7) 0.017(7) 0.162(10)

loop_
_atom_type_symbol
_atom_type_description
_atom_type_scat_dispersion_real
_atom_type_scat_dispersion_imag
_atom_type_scat_source
C C 0.0030 0.0016 'International Tables Vol C Tables 4.2.6.8 and 6.1.1.4'
H H 0.0000 0.0000 'International Tables Vol C Tables 4.2.6.8 and 6.1.1.4'
N N 0.0059 0.0032 'International Tables Vol C Tables 4.2.6.8 and 6.1.1.4'
O O 0.0105 0.0059 'International Tables Vol C Tables 4.2.6.8 and 6.1.1.4'
Zn Zn 0.2992 1.4004 'International Tables Vol C Tables 4.2.6.8 and 6.1.1.4'

loop_
_geom_angle_atom_site_label_1
_geom_angle_atom_site_label_2
_geom_angle_atom_site_label_3
_geom_angle
_geom_angle_site_symmetry_1
_geom_angle_site_symmetry_3
O1 Zn1 O3 111.04(13) . 3_565
O1 Zn1 O3 111.04(13) . 2_665
O3 Zn1 O3 107.86(14) 3_565 2_665
O1 Zn1 O3 111.04(13) . .
O3 Zn1 O3 107.86(14) 3_565 .
O3 Zn1 O3 107.86(14) 2_665 .
O9 Zn2 O4 107.6(2) 8 .
O9 Zn2 O1 111.37(17) 8 .
O4 Zn2 O1 109.8(2) . .
O9 Zn2 O10 104.6(3) 8 7_455
O4 Zn2 O10 110.8(2) . 7_455
O1 Zn2 O10 112.57(19) . 7_455
O5 Zn3 O5 108.83(12) 3 2
O5 Zn3 O5 108.83(12) 3 .
O5 Zn3 O5 108.83(12) 2 .
O5 Zn3 O2 110.10(12) 3 .
O5 Zn3 O2 110.10(12) 2 .
O5 Zn3 O2 110.10(12) . .
O5 Zn3 Zn4 125.69(14) 3 .
O5 Zn3 Zn4 121.47(13) 2 .
O5 Zn3 Zn4 74.38(12) . .
O2 Zn3 Zn4 35.788(15) . .
O5 Zn3 Zn4 74.38(12) 3 3
O5 Zn3 Zn4 125.69(14) 2 3
O5 Zn3 Zn4 121.48(13) . 3
O2 Zn3 Zn4 35.786(15) . 3
Zn4 Zn3 Zn4 60.85(2) . 3
O5 Zn3 Zn4 121.48(13) 3 2
O5 Zn3 Zn4 74.38(12) 2 2
O5 Zn3 Zn4 125.70(14) . 2
O2 Zn3 Zn4 35.786(15) . 2
Zn4 Zn3 Zn4 60.85(2) . 2
Zn4 Zn3 Zn4 60.85(2) 3 2
O7 Zn4 O8 108.34(18) . 2
O7 Zn4 O2 109.68(13) . .
O8 Zn4 O2 110.94(13) 2 .
O7 Zn4 O6 106.04(15) . .
O8 Zn4 O6 107.70(16) 2 .
O2 Zn4 O6 113.90(17) . .
O7 Zn4 Zn3 125.31(10) . .
O8 Zn4 Zn3 122.35(13) 2 .
O2 Zn4 Zn3 35.73(14) . .
O6 Zn4 Zn3 78.29(10) . .
Zn1 O1 Zn2 110.00(16) . 3_565
Zn1 O1 Zn2 110.00(16) . 2_665
Zn2 O1 Zn2 108.93(17) 3_565 2_665
Zn1 O1 Zn2 110.00(16) . .
Zn2 O1 Zn2 108.93(17) 3_565 .
Zn2 O1 Zn2 108.93(17) 2_665 .
Zn3 O2 Zn4 108.48(14) . .
Zn3 O2 Zn4 108.49(14) . 3
Zn4 O2 Zn4 110.44(13) . 3
Zn3 O2 Zn4 108.49(14) . 2
Zn4 O2 Zn4 110.44(13) . 2
Zn4 O2 Zn4 110.43(13) 3 2
C1 O3 Zn1 127.1(4) . .
C1 O4 Zn2 130.2(5) . .
C9 O5 Zn3 134.4(3) . .
C9 O6 Zn4 126.9(4) . .
C16 O7 Zn4 132.5(3) . .
C16 O8 Zn4 130.7(3) . 3
C24 O9 Zn2 131.2(4) . 15_554
C24 O10 Zn2 128.2(5) . 13_544
C5 N1 C13 115.8(7) . .
C5 N1 C8 123.4(5) . .
C13 N1 C8 120.3(6) . .
C20 N2 C23 119.1(6) . .
C20 N2 C28 121.3(5) . .
C23 N2 C28 119.1(6) . .
O4 C1 O3 126.5(5) . .
O4 C1 C2 115.9(7) . .
O3 C1 C2 117.5(5) . .
C3 C2 C7 120.0 . .
C3 C2 C1 120.9(4) . .
C7 C2 C1 119.0(4) . .
C2 C3 C4 120.0 . .
C2 C3 H3 120.0 . .
C4 C3 H3 120.0 . .
C5 C4 C3 120.0 . .
C5 C4 H4 120.0 . .
C3 C4 H4 120.0 . .
C4 C5 C6 120.0 . .
C4 C5 N1 120.7(4) . .
C6 C5 N1 119.3(5) . .
C7 C6 C5 120.0 . .
C7 C6 H6 120.0 . .
C5 C6 H6 120.0 . .
C6 C7 C2 120.0 . .
C6 C7 H7 120.0 . .
C2 C7 H7 120.0 . .
N1 C8 H8A 109.5 . .
N1 C8 H8B 109.5 . .
H8A C8 H8B 109.5 . .
N1 C8 H8C 109.5 . .
H8A C8 H8C 109.5 . .
H8B C8 H8C 109.5 . .
O6 C9 O5 125.6(5) . .
O6 C9 C10 116.8(6) . .
O5 C9 C10 117.1(5) . .
C11 C10 C15 116.6(6) . .
C11 C10 C9 122.9(5) . .
C15 C10 C9 120.4(7) . .
C10 C11 C12 122.1(6) . .
C10 C11 H11 119.0 . .
C12 C11 H11 119.0 . .
C13 C12 C11 118.7(8) . .
C13 C12 H12 120.6 . .
C11 C12 H12 120.6 . .
C12 C13 C14 119.9(6) . .
C12 C13 N1 121.9(10) . .
C14 C13 N1 118.2(9) . .
C15 C14 C13 117.7(7) . .
C15 C14 H14 121.1 . .
C13 C14 H14 121.1 . .
C14 C15 C10 124.3(9) . .
C14 C15 H15 117.8 . .
C10 C15 H15 117.8 . .
O8 C16 O7 124.6(4) . .
O8 C16 C17 119.6(5) . .
O7 C16 C17 115.8(4) . .
C18 C17 C22 120.0 . .
C18 C17 C16 118.7(3) . .
C22 C17 C16 121.2(3) . .
C19 C18 C17 120.0 . .
C19 C18 H18 120.0 . .
C17 C18 H18 120.0 . .
C18 C19 C20 120.0 . .
C18 C19 H19 120.0 . .
C20 C19 H19 120.0 . .
N2 C20 C19 118.3(4) . .
N2 C20 C21 121.7(4) . .
C19 C20 C21 120.0 . .
C22 C21 C20 120.0 . .
C22 C21 H21 120.0 . .
C20 C21 H21 120.0 . .
C21 C22 C17 120.0 . .
C21 C22 H22 120.0 . .
C17 C22 H22 120.0 . .
N2 C23 H23A 109.5 . .
N2 C23 H23B 109.5 . .
H23A C23 H23B 109.5 . .
N2 C23 H23C 109.5 . .
H23A C23 H23C 109.5 . .
H23B C23 H23C 109.5 . .
O10 C24 O9 126.6(6) . .
O10 C24 C25 118.0(7) . .
O9 C24 C25 115.3(6) . .
C26 C25 C30 120.0 . .
C26 C25 C24 119.9(5) . .
C30 C25 C24 120.1(5) . .
C25 C26 C27 120.0 . .
C25 C26 H26 120.0 . .
C27 C26 H26 120.0 . .
C26 C27 C28 120.0 . .
C26 C27 H27 120.0 . .
C28 C27 H27 120.0 . .
C27 C28 C29 120.0 . .
C27 C28 N2 120.3(4) . .
C29 C28 N2 119.6(4) . .
C30 C29 C28 120.0 . .
C30 C29 H29 120.0 . .
C28 C29 H29 120.0 . .
C29 C30 C25 120.0 . .
C29 C30 H30 120.0 . .
C25 C30 H30 120.0 . .
C2B C1B C2B 125.2(16) 4 .
C2B C1B H1B 117.4 4 .
C2B C1B H1B 117.4 . .
C1B C2B C3B 118.3(10) . .
C1B C2B H2B 120.8 . .
C3B C2B H2B 120.8 . .
C2B C3B C4B 116.7(10) . .
C2B C3B H3B 121.6 . .
C4B C3B H3B 121.6 . .
C3B C4B C3B 124.6(16) 4 .
C3B C4B H4B 117.7 4 .
C3B C4B H4B 117.7 . .

loop_
_geom_bond_atom_site_label_1
_geom_bond_atom_site_label_2
_geom_bond_distance
_geom_bond_site_symmetry_2
Zn1 O1 1.924(6) .
Zn1 O3 1.931(5) 3_565
Zn1 O3 1.931(5) 2_665
Zn1 O3 1.931(5) .
Zn2 O9 1.914(5) 8
Zn2 O4 1.926(4) .
Zn2 O1 1.942(2) .
Zn2 O10 1.948(5) 7_455
Zn3 O5 1.920(4) 3
Zn3 O5 1.920(4) 2
Zn3 O5 1.920(4) .
Zn3 O2 1.937(5) .
Zn3 Zn4 3.1457(10) .
Zn3 Zn4 3.1459(10) 3
Zn3 Zn4 3.1459(10) 2
Zn4 O7 1.925(3) .
Zn4 O8 1.934(4) 2
Zn4 O2 1.9396(17) .
Zn4 O6 1.977(3) .
O1 Zn2 1.942(2) 3_565
O1 Zn2 1.942(2) 2_665
O2 Zn4 1.9397(17) 3
O2 Zn4 1.9397(17) 2
O3 C1 1.283(9) .
O4 C1 1.254(8) .
O5 C9 1.270(7) .
O6 C9 1.237(6) .
O7 C16 1.271(6) .
O8 C16 1.256(6) .
O8 Zn4 1.934(4) 3
O9 C24 1.283(9) .
O9 Zn2 1.914(5) 15_554
O10 C24 1.252(9) .
O10 Zn2 1.948(5) 13_544
N1 C5 1.393(7) .
N1 C13 1.456(9) .
N1 C8 1.459(13) .
N2 C20 1.346(6) .
N2 C23 1.445(11) .
N2 C28 1.473(6) .
C1 C2 1.532(7) .
C2 C3 1.3900 .
C2 C7 1.3900 .
C3 C4 1.3900 .
C3 H3 0.9500 .
C4 C5 1.3900 .
C4 H4 0.9500 .
C5 C6 1.3900 .
C6 C7 1.3900 .
C6 H6 0.9500 .
C7 H7 0.9500 .
C8 H8A 0.9800 .
C8 H8B 0.9800 .
C8 H8C 0.9800 .
C9 C10 1.477(8) .
C10 C11 1.347(9) .
C10 C15 1.352(8) .
C11 C12 1.389(8) .
C11 H11 0.9500 .
C12 C13 1.350(11) .
C12 H12 0.9500 .
C13 C14 1.395(13) .
C14 C15 1.335(12) .
C14 H14 0.9500 .
C15 H15 0.9500 .
C16 C17 1.510(5) .
C17 C18 1.3900 .
C17 C22 1.3900 .
C18 C19 1.3900 .
C18 H18 0.9500 .
C19 C20 1.3900 .
C19 H19 0.9500 .
C20 C21 1.3900 .
C21 C22 1.3900 .
C21 H21 0.9500 .
C22 H22 0.9500 .
C23 H23A 0.9800 .
C23 H23B 0.9800 .
C23 H23C 0.9800 .
C24 C25 1.498(7) .
C25 C26 1.3900 .
C25 C30 1.3900 .
C26 C27 1.3900 .
C26 H26 0.9500 .
C27 C28 1.3900 .
C27 H27 0.9500 .
C28 C29 1.3900 .
C29 C30 1.3900 .
C29 H29 0.9500 .
C30 H30 0.9500 .
C1B C2B 1.403(9) 4
C1B C2B 1.403(9) .
C1B H1B 0.9500 .
C2B C3B 1.410(9) .
C2B H2B 0.9500 .
C3B C4B 1.432(9) .
C3B H3B 0.9500 .
C4B C3B 1.432(9) 4
C4B H4B 0.9500 .

loop_
_geom_torsion_atom_site_label_1
_geom_torsion_atom_site_label_2
_geom_torsion_atom_site_label_3
_geom_torsion_atom_site_label_4
_geom_torsion
_geom_torsion_site_symmetry_1
_geom_torsion_site_symmetry_4
O5 Zn3 Zn4 O7 0.3(2) 3 .
O5 Zn3 Zn4 O7 -154.6(2) 2 .
O5 Zn3 Zn4 O7 102.5(2) . .
O2 Zn3 Zn4 O7 -73.85(13) . .
Zn4 Zn3 Zn4 O7 -38.41(13) 3 .
Zn4 Zn3 Zn4 O7 -109.29(13) 2 .
O5 Zn3 Zn4 O8 155.2(2) 3 2
O5 Zn3 Zn4 O8 0.2(2) 2 2
O5 Zn3 Zn4 O8 -102.6(2) . 2
O2 Zn3 Zn4 O8 81.01(14) . 2
Zn4 Zn3 Zn4 O8 116.45(14) 3 2
Zn4 Zn3 Zn4 O8 45.57(14) 2 2
O5 Zn3 Zn4 O2 74.16(17) 3 .
O5 Zn3 Zn4 O2 -80.78(17) 2 .
O5 Zn3 Zn4 O2 176.39(16) . .
Zn4 Zn3 Zn4 O2 35.438(5) 3 .
Zn4 Zn3 Zn4 O2 -35.441(5) 2 .
O5 Zn3 Zn4 O6 -101.2(2) 3 .
O5 Zn3 Zn4 O6 103.9(2) 2 .
O5 Zn3 Zn4 O6 1.07(19) . .
O2 Zn3 Zn4 O6 -175.32(11) . .
Zn4 Zn3 Zn4 O6 -139.89(11) 3 .
Zn4 Zn3 Zn4 O6 149.23(11) 2 .
O3 Zn1 O1 Zn2 9.88(14) 3_565 3_565
O3 Zn1 O1 Zn2 129.88(14) 2_665 3_565
O3 Zn1 O1 Zn2 -110.12(14) . 3_565
O3 Zn1 O1 Zn2 -110.12(14) 3_565 2_665
O3 Zn1 O1 Zn2 9.88(14) 2_665 2_665
O3 Zn1 O1 Zn2 129.88(14) . 2_665
O3 Zn1 O1 Zn2 129.88(14) 3_565 .
O3 Zn1 O1 Zn2 -110.12(14) 2_665 .
O3 Zn1 O1 Zn2 9.88(14) . .
O9 Zn2 O1 Zn1 124.25(17) 8 .
O4 Zn2 O1 Zn1 5.23(16) . .
O10 Zn2 O1 Zn1 -118.7(2) 7_455 .
O9 Zn2 O1 Zn2 -115.1(2) 8 3_565
O4 Zn2 O1 Zn2 125.9(3) . 3_565
O10 Zn2 O1 Zn2 2.0(3) 7_455 3_565
O9 Zn2 O1 Zn2 3.6(3) 8 2_665
O4 Zn2 O1 Zn2 -115.4(2) . 2_665
O10 Zn2 O1 Zn2 120.7(3) 7_455 2_665
O5 Zn3 O2 Zn4 -123.70(17) 3 .
O5 Zn3 O2 Zn4 116.30(17) 2 .
O5 Zn3 O2 Zn4 -3.70(17) . .
Zn4 Zn3 O2 Zn4 -120.0 3 .
Zn4 Zn3 O2 Zn4 120.0 2 .
O5 Zn3 O2 Zn4 -3.70(17) 3 3
O5 Zn3 O2 Zn4 -123.70(17) 2 3
O5 Zn3 O2 Zn4 116.30(17) . 3
Zn4 Zn3 O2 Zn4 120.0 . 3
Zn4 Zn3 O2 Zn4 -120.0 2 3
O5 Zn3 O2 Zn4 116.30(17) 3 2
O5 Zn3 O2 Zn4 -3.70(17) 2 2
O5 Zn3 O2 Zn4 -123.70(17) . 2
Zn4 Zn3 O2 Zn4 -120.0 . 2
Zn4 Zn3 O2 Zn4 120.0 3 2
O7 Zn4 O2 Zn3 123.65(12) . .
O8 Zn4 O2 Zn3 -116.70(16) 2 .
O6 Zn4 O2 Zn3 5.01(11) . .
O7 Zn4 O2 Zn4 4.9(2) . 3
O8 Zn4 O2 Zn4 124.5(2) 2 3
O6 Zn4 O2 Zn4 -113.8(2) . 3
Zn3 Zn4 O2 Zn4 -118.78(17) . 3
O7 Zn4 O2 Zn4 -117.57(18) . 2
O8 Zn4 O2 Zn4 2.1(3) 2 2
O6 Zn4 O2 Zn4 123.8(2) . 2
Zn3 Zn4 O2 Zn4 118.78(17) . 2
O1 Zn1 O3 C1 -25.1(6) . .
O3 Zn1 O3 C1 -147.0(6) 3_565 .
O3 Zn1 O3 C1 96.8(7) 2_665 .
O9 Zn2 O4 C1 -141.3(6) 8 .
O1 Zn2 O4 C1 -20.0(6) . .
O10 Zn2 O4 C1 105.0(6) 7_455 .
O5 Zn3 O5 C9 117.6(7) 3 .
O5 Zn3 O5 C9 -124.0(7) 2 .
O2 Zn3 O5 C9 -3.2(7) . .
Zn4 Zn3 O5 C9 -5.4(6) . .
Zn4 Zn3 O5 C9 34.7(7) 3 .
Zn4 Zn3 O5 C9 -40.0(7) 2 .
O7 Zn4 O6 C9 -121.4(4) . .
O8 Zn4 O6 C9 122.8(4) 2 .
O2 Zn4 O6 C9 -0.7(5) . .
Zn3 Zn4 O6 C9 2.3(4) . .
O8 Zn4 O7 C16 -132.6(4) 2 .
O2 Zn4 O7 C16 -11.4(5) . .
O6 Zn4 O7 C16 112.0(4) . .
Zn3 Zn4 O7 C16 25.2(5) . .
Zn2 O4 C1 O3 9.6(11) . .
Zn2 O4 C1 C2 -167.8(4) . .
Zn1 O3 C1 O4 15.7(11) . .
Zn1 O3 C1 C2 -166.9(4) . .
O4 C1 C2 C3 -12.0(7) . .
O3 C1 C2 C3 170.4(5) . .
O4 C1 C2 C7 169.3(5) . .
O3 C1 C2 C7 -8.4(8) . .
C7 C2 C3 C4 0.0 . .
C1 C2 C3 C4 -178.7(5) . .
C2 C3 C4 C5 0.0 . .
C3 C4 C5 C6 0.0 . .
C3 C4 C5 N1 177.3(8) . .
C13 N1 C5 C4 146.8(8) . .
C8 N1 C5 C4 -25.2(16) . .
C13 N1 C5 C6 -35.9(12) . .
C8 N1 C5 C6 152.1(11) . .
C4 C5 C6 C7 0.0 . .
N1 C5 C6 C7 -177.3(7) . .
C5 C6 C7 C2 0.0 . .
C3 C2 C7 C6 0.0 . .
C1 C2 C7 C6 178.7(5) . .
Zn4 O6 C9 O5 -6.9(9) . .
Zn4 O6 C9 C10 -177.9(4) . .
Zn3 O5 C9 O6 9.5(11) . .
Zn3 O5 C9 C10 -179.5(4) . .
O6 C9 C10 C11 -16.1(10) . .
O5 C9 C10 C11 172.1(7) . .
O6 C9 C10 C15 169.3(8) . .
O5 C9 C10 C15 -2.6(11) . .
C15 C10 C11 C12 -5.7(11) . .
C9 C10 C11 C12 179.4(6) . .
C10 C11 C12 C13 4.7(11) . .
C11 C12 C13 C14 -5.5(13) . .
C11 C12 C13 N1 177.7(7) . .
C5 N1 C13 C12 124.3(9) . .
C8 N1 C13 C12 -63.4(16) . .
C5 N1 C13 C14 -52.6(15) . .
C8 N1 C13 C14 119.7(13) . .
C12 C13 C14 C15 7.7(18) . .
N1 C13 C14 C15 -175.4(10) . .
C13 C14 C15 C10 -9(2) . .
C11 C10 C15 C14 8.3(16) . .
C9 C10 C15 C14 -176.7(11) . .
Zn4 O8 C16 O7 6.9(9) 3 .
Zn4 O8 C16 C17 -175.0(4) 3 .
Zn4 O7 C16 O8 5.6(8) . .
Zn4 O7 C16 C17 -172.7(3) . .
O8 C16 C17 C18 8.2(6) . .
O7 C16 C17 C18 -173.4(4) . .
O8 C16 C17 C22 -174.9(5) . .
O7 C16 C17 C22 3.4(6) . .
C22 C17 C18 C19 0.0 . .
C16 C17 C18 C19 176.9(5) . .
C17 C18 C19 C20 0.0 . .
C23 N2 C20 C19 -24.4(12) . .
C28 N2 C20 C19 147.1(6) . .
C23 N2 C20 C21 155.7(9) . .
C28 N2 C20 C21 -32.8(11) . .
C18 C19 C20 N2 -179.9(7) . .
C18 C19 C20 C21 0.0 . .
N2 C20 C21 C22 179.9(7) . .
C19 C20 C21 C22 0.0 . .
C20 C21 C22 C17 0.0 . .
C18 C17 C22 C21 0.0 . .
C16 C17 C22 C21 -176.8(5) . .
Zn2 O10 C24 O9 12.5(15) 13_544 .
Zn2 O10 C24 C25 -163.6(5) 13_544 .
Zn2 O9 C24 O10 -3.2(15) 15_554 .
Zn2 O9 C24 C25 172.9(4) 15_554 .
O10 C24 C25 C26 6.0(10) . .
O9 C24 C25 C26 -170.5(6) . .
O10 C24 C25 C30 -171.2(7) . .
O9 C24 C25 C30 12.3(10) . .
C30 C25 C26 C27 0.0 . .
C24 C25 C26 C27 -177.2(6) . .
C25 C26 C27 C28 0.0 . .
C26 C27 C28 C29 0.0 . .
C26 C27 C28 N2 179.0(6) . .
C20 N2 C28 C27 151.1(7) . .
C23 N2 C28 C27 -37.4(12) . .
C20 N2 C28 C29 -29.9(10) . .
C23 N2 C28 C29 141.6(9) . .
C27 C28 C29 C30 0.0 . .
N2 C28 C29 C30 -179.0(6) . .
C28 C29 C30 C25 0.0 . .
C26 C25 C30 C29 0.0 . .
C24 C25 C30 C29 177.2(6) . .
C2B C1B C2B C3B 1.5(11) 4 .
C1B C2B C3B C4B -3(2) . .
C2B C3B C4B C3B 1.5(11) . 4

loop_
_platon_squeeze_void_nr
_platon_squeeze_void_average_x
_platon_squeeze_void_average_y
_platon_squeeze_void_average_z
_platon_squeeze_void_volume
_platon_squeeze_void_count_electrons
_platon_squeeze_void_content
1 -0.142 -0.084 -0.002 9438 3520 ' '
